data_7704157
loop_
_publ_author_name
'Cheng, Ming-Chuan'
'Huang, Rui-Xiang'
'Liu, Yu-Chiao'
'Chiang, Ming-Hsi'
'Lee, Gene-Hsiang'
'Song, You'
'Lin, Tien-Sung'
'Peng, Shie-Ming'

_publ_section_title
;
 Structures and paramagnetism of five heterometallic pentanuclear metal
 strings containing as many as four different metals:
 NiPtCo<sub>2</sub>Pd(tpda)<sub>4</sub>Cl<sub>2</sub>.
;
_journal_issue 22
_journal_name_full 'Dalton transactions (Cambridge, England : 2003)'
_journal_page_first 7299
_journal_page_last 7303
_journal_paper_doi 10.1039/d0dt01088j
_journal_volume 49
_journal_year 2020
_chemical_formula_sum 'C60.5 H45 Cl3 Co2 N20 Ni Pd Pt'
_chemical_formula_weight 1636.57
_chemical_name_systematic NiPtCo2Pd(tpda)4Cl2
_space_group_crystal_system tetragonal
_space_group_IT_number 87
_space_group_name_Hall '-I 4'
_space_group_name_H-M_alt 'I 4/m'
_atom_sites_solution_hydrogens geom
_audit_creation_method SHELXL-2018/3
_audit_update_record
;
2019-11-19 deposited with the CCDC.	2020-04-21 downloaded from the CCDC.
;
_cell_angle_alpha 90
_cell_angle_beta 90
_cell_angle_gamma 90
_cell_formula_units_Z 2
_cell_length_a 10.5523(4)
_cell_length_b 10.5523(4)
_cell_length_c 27.0046(9)
_cell_measurement_reflns_used 6072
_cell_measurement_temperature 293(2)
_cell_measurement_theta_max 27.48
_cell_measurement_theta_min 2.73
_cell_volume 3006.99(19)
_computing_cell_refinement 'Bruker SAINT'
_computing_data_collection 'Bruker APEX3'
_computing_data_reduction 'Bruker SAINT'
_computing_molecular_graphics 'Bruker SHELXTL'
_computing_publication_material 'Bruker SHELXTL'
_computing_structure_refinement 'SHELXL-2018/3 (Sheldrick, 2018)'
_computing_structure_solution 'SHELXS-97 (Sheldrick 2008)'
_diffrn_ambient_temperature 293(2)
_diffrn_measured_fraction_theta_full 0.998
_diffrn_measured_fraction_theta_max 0.998
_diffrn_measurement_device_type 'Bruker D8 VENTURE'
_diffrn_measurement_method '\f and \w scans'
_diffrn_radiation_type MoK\a
_diffrn_radiation_wavelength 0.71073
_diffrn_reflns_av_R_equivalents 0.0232
_diffrn_reflns_av_unetI/netI 0.0178
_diffrn_reflns_Laue_measured_fraction_full 0.998
_diffrn_reflns_Laue_measured_fraction_max 0.998
_diffrn_reflns_limit_h_max 13
_diffrn_reflns_limit_h_min -13
_diffrn_reflns_limit_k_max 13
_diffrn_reflns_limit_k_min -10
_diffrn_reflns_limit_l_max 34
_diffrn_reflns_limit_l_min -33
_diffrn_reflns_number 9131
_diffrn_reflns_point_group_measured_fraction_full 0.998
_diffrn_reflns_point_group_measured_fraction_max 0.998
_diffrn_reflns_theta_full 25.242
_diffrn_reflns_theta_max 27.496
_diffrn_reflns_theta_min 2.730
_exptl_absorpt_coefficient_mu 3.651
_exptl_absorpt_correction_T_max 0.7456
_exptl_absorpt_correction_T_min 0.6387
_exptl_absorpt_correction_type multi-scan
_exptl_absorpt_process_details 'Bruker SADABS'
_exptl_crystal_colour brown
_exptl_crystal_density_diffrn 1.808
_exptl_crystal_description block
_exptl_crystal_F_000 1610
_exptl_crystal_size_max 0.120
_exptl_crystal_size_mid 0.120
_exptl_crystal_size_min 0.110
_refine_diff_density_max 1.707
_refine_diff_density_min -0.694
_refine_diff_density_rms 0.110
_refine_ls_extinction_method none
_refine_ls_goodness_of_fit_ref 1.084
_refine_ls_hydrogen_treatment constr
_refine_ls_matrix_type full
_refine_ls_number_parameters 200
_refine_ls_number_reflns 1774
_refine_ls_number_restraints 39
_refine_ls_restrained_S_all 1.078
_refine_ls_R_factor_all 0.0365
_refine_ls_R_factor_gt 0.0287
_refine_ls_shift/su_max 0.000
_refine_ls_shift/su_mean 0.000
_refine_ls_structure_factor_coef Fsqd
_refine_ls_weighting_details 'w=1/[\s^2^(Fo^2^)+(0.0579P)^2^+6.4626P] where P=(Fo^2^+2Fc^2^)/3'
_refine_ls_weighting_scheme calc
_refine_ls_wR_factor_gt 0.0886
_refine_ls_wR_factor_ref 0.0961
_reflns_Friedel_coverage 0.000
_reflns_number_gt 1557
_reflns_number_total 1774
_reflns_threshold_expression 'I > 2\s(I)'
_cod_data_source_file d0dt01088j2.cif
_cod_data_source_block ic17583
_cod_depositor_comments 'Adding full bibliography for 7704154--7704159.cif.'
_cod_original_cell_volume 3007.0(2)
_cod_original_formula_sum 'C60.50 H45 Cl3 Co2 N20 Ni Pd Pt'
_cod_database_code 7704157
_shelx_shelxl_version_number 2018/3
_shelx_space_group_comment
; 
The symmetry employed for this shelxl refinement is uniquely defined 
by the following loop, which should always be used as a source of 
symmetry information in preference to the above space-group names. 
They are only intended as comments. 
;
_shelx_estimated_absorpt_t_min 0.668
_shelx_estimated_absorpt_t_max 0.689

loop_
_space_group_symop_operation_xyz
'x, y, z'
'-x, -y, z'
'-y, x, z'
'y, -x, z'
'x+1/2, y+1/2, z+1/2'
'-x+1/2, -y+1/2, z+1/2'
'-y+1/2, x+1/2, z+1/2'
'y+1/2, -x+1/2, z+1/2'
'-x, -y, -z'
'x, y, -z'
'y, -x, -z'
'-y, x, -z'
'-x+1/2, -y+1/2, -z+1/2'
'x+1/2, y+1/2, -z+1/2'
'y+1/2, -x+1/2, -z+1/2'
'-y+1/2, x+1/2, -z+1/2'

loop_
_atom_site_label
_atom_site_type_symbol
_atom_site_fract_x
_atom_site_fract_y
_atom_site_fract_z
_atom_site_U_iso_or_equiv
_atom_site_adp_type
_atom_site_occupancy
_atom_site_site_symmetry_order
_atom_site_calc_flag
_atom_site_refinement_flags_posn
_atom_site_refinement_flags_adp
_atom_site_refinement_flags_occupancy
_atom_site_disorder_assembly
_atom_site_disorder_group
Ni1 Ni 0.000000 1.000000 0.1791(3) 0.0209(14) Uani 0.5 4 d S T P A 1
Co2 Co 0.000000 1.000000 0.0780(3) 0.0110(12) Uani 0.5 4 d S T P A 1
Cl1 Cl 0.000000 1.000000 0.2634(5) 0.032(2) Uani 0.5 4 d S T P A 1
Pd1 Pd 0.000000 1.000000 0.1685(2) 0.0203(7) Uani 0.5 4 d S T P A 2
Pt1 Pt 0.000000 1.000000 0.08799(12) 0.0195(4) Uani 0.5 4 d S T P A 2
Cl2 Cl 0.000000 1.000000 0.2761(5) 0.037(2) Uani 0.5 4 d S T P A 2
Co3 Co 0.000000 1.000000 0.000000 0.0188(2) Uani 1 8 d S T P . .
N3 N -0.0641(3) 0.8273(3) 0.000000 0.0223(7) Uani 1 2 d S T P A .
C8 C -0.1490(5) 0.5802(4) 0.000000 0.0385(11) Uani 1 2 d S T P . .
H8 H -0.210185 0.516781 0.000000 0.046 Uiso 1 2 calc R U P B 1
N1 N 0.0603(8) 0.8128(11) 0.1684(4) 0.0243(19) Uani 0.5 1 d . . P A 1
N2 N -0.0026(5) 0.8136(5) 0.08661(16) 0.0226(11) Uani 0.5 1 d . . P A 1
C1 C 0.123(2) 0.761(2) 0.2056(9) 0.030(3) Uani 0.5 1 d . U P A 1
H1 H 0.126433 0.803889 0.235708 0.035 Uiso 0.5 1 calc R U P A 1
C2 C 0.1828(17) 0.6471(19) 0.2012(8) 0.044(4) Uani 0.5 1 d . U P A 1
H2 H 0.230991 0.616200 0.227366 0.053 Uiso 0.5 1 calc R U P A 1
C3 C 0.1724(12) 0.5781(15) 0.1587(6) 0.050(4) Uani 0.5 1 d . U P A 1
H3 H 0.204520 0.496145 0.156761 0.060 Uiso 0.5 1 calc R U P A 1
C4 C 0.1148(9) 0.6318(7) 0.1199(3) 0.044(2) Uani 0.5 1 d . . P A 1
H4 H 0.114731 0.590688 0.089449 0.052 Uiso 0.5 1 calc R U P A 1
C5 C 0.0539(6) 0.7504(6) 0.1247(2) 0.0250(13) Uani 0.5 1 d . . P A 1
C6 C -0.0548(8) 0.7549(6) 0.0463(2) 0.0209(13) Uani 0.5 1 d . . P A 1
C7 C -0.1005(10) 0.6305(9) 0.0467(3) 0.032(2) Uani 0.5 1 d . . P A 1
H7 H -0.100098 0.581941 0.075478 0.039 Uiso 0.5 1 calc R U P A 1
N1' N 0.1016(8) 0.8307(10) 0.1605(4) 0.0220(17) Uani 0.5 1 d . . P A 2
N2' N -0.1194(5) 0.8585(5) 0.07795(17) 0.0196(10) Uani 0.5 1 d . . P A 2
C1' C 0.101(2) 0.744(2) 0.2005(10) 0.034(4) Uani 0.5 1 d . U P A 2
H1' H 0.062533 0.770077 0.229768 0.040 Uiso 0.5 1 calc R U P A 2
C2' C 0.1523(15) 0.6282(19) 0.1997(9) 0.037(3) Uani 0.5 1 d . U P A 2
H2' H 0.148270 0.572775 0.226432 0.045 Uiso 0.5 1 calc R U P A 2
C3' C 0.2155(11) 0.5961(14) 0.1526(6) 0.036(3) Uani 0.5 1 d . U P A 2
H3' H 0.260435 0.520598 0.150257 0.043 Uiso 0.5 1 calc R U P A 2
C4' C 0.2095(7) 0.6755(6) 0.1120(2) 0.0305(14) Uani 0.5 1 d . . P A 2
H4' H 0.242495 0.649201 0.081763 0.037 Uiso 0.5 1 calc R U P A 2
C5' C 0.1537(6) 0.7958(5) 0.1163(2) 0.0224(12) Uani 0.5 1 d . . P A 2
C6' C -0.1179(7) 0.7783(6) 0.0378(2) 0.0192(12) Uani 0.5 1 d . . P A 2
C7' C -0.1574(9) 0.6509(8) 0.0391(3) 0.0285(18) Uani 0.5 1 d . . P A 2
H7' H -0.189715 0.617173 0.068298 0.034 Uiso 0.5 1 calc R U P A 2
C9 C 0.090(3) 1.01(3) 0.500000 0.22(7) Uiso 0.125 2 d DS . P C 1
H9A H 0.137828 1.086648 0.500000 0.259 Uiso 0.0625 1 calc R U P C -1
H9B H 0.150832 0.938730 0.500000 0.259 Uiso 0.0625 1 calc R U P C -1
Cl3 Cl 0.000000 1.000000 0.44617(19) 0.252(9) Uiso 0.5 4 d DS . P . .

loop_
_atom_site_aniso_label
_atom_site_aniso_U_11
_atom_site_aniso_U_22
_atom_site_aniso_U_33
_atom_site_aniso_U_23
_atom_site_aniso_U_13
_atom_site_aniso_U_12
Ni1 0.0241(10) 0.0241(10) 0.015(3) 0.000 0.000 0.000
Co2 0.0148(9) 0.0148(9) 0.003(3) 0.000 0.000 0.000
Cl1 0.0335(19) 0.0335(19) 0.028(6) 0.000 0.000 0.000
Pd1 0.0214(6) 0.0214(6) 0.0183(19) 0.000 0.000 0.000
Pt1 0.0202(3) 0.0202(3) 0.0182(12) 0.000 0.000 0.000
Cl2 0.042(2) 0.042(2) 0.029(6) 0.000 0.000 0.000
Co3 0.0145(3) 0.0145(3) 0.0273(6) 0.000 0.000 0.000
N3 0.0209(17) 0.0178(16) 0.0284(18) 0.000 0.000 -0.0012(13)
C8 0.052(3) 0.020(2) 0.044(3) 0.000 0.000 -0.013(2)
N1 0.020(5) 0.032(4) 0.020(4) -0.004(3) -0.001(3) 0.000(4)
N2 0.029(3) 0.024(3) 0.014(2) 0.0010(18) 0.0001(18) 0.000(2)
C1 0.038(7) 0.024(5) 0.027(5) 0.002(4) -0.007(5) -0.002(5)
C2 0.052(8) 0.041(8) 0.039(5) 0.015(5) -0.010(6) 0.007(6)
C3 0.065(8) 0.039(6) 0.045(6) 0.001(5) -0.019(6) 0.024(6)
C4 0.075(6) 0.031(4) 0.025(3) -0.006(3) -0.009(4) 0.021(4)
C5 0.028(3) 0.029(3) 0.018(3) 0.003(2) 0.001(2) 0.000(2)
C6 0.022(3) 0.024(3) 0.016(3) 0.001(2) 0.004(3) -0.002(3)
C7 0.042(5) 0.026(4) 0.028(4) 0.006(3) -0.003(4) -0.004(4)
N1' 0.019(5) 0.027(4) 0.020(4) 0.000(3) -0.004(3) 0.000(3)
N2' 0.023(2) 0.021(2) 0.014(2) -0.0004(18) 0.0011(18) -0.001(2)
C1' 0.032(7) 0.039(8) 0.029(6) -0.003(5) -0.001(5) -0.008(5)
C2' 0.038(6) 0.027(5) 0.047(6) 0.003(4) 0.003(5) -0.001(5)
C3' 0.039(5) 0.028(4) 0.041(5) 0.003(4) -0.006(4) 0.005(4)
C4' 0.039(4) 0.031(3) 0.021(3) 0.001(2) 0.001(3) 0.001(3)
C5' 0.027(3) 0.021(3) 0.020(3) 0.002(2) -0.002(2) 0.004(2)
C6' 0.019(3) 0.021(3) 0.018(3) -0.002(2) -0.002(3) -0.004(3)
C7' 0.041(5) 0.023(4) 0.021(4) 0.007(3) 0.009(4) -0.007(4)

loop_
_atom_type_symbol
_atom_type_description
_atom_type_scat_dispersion_real
_atom_type_scat_dispersion_imag
_atom_type_scat_source
C C 0.0033 0.0016 'International Tables Vol C Tables 4.2.6.8 and 6.1.1.4'
H H 0.0000 0.0000 'International Tables Vol C Tables 4.2.6.8 and 6.1.1.4'
N N 0.0061 0.0033 'International Tables Vol C Tables 4.2.6.8 and 6.1.1.4'
Cl Cl 0.1484 0.1585 'International Tables Vol C Tables 4.2.6.8 and 6.1.1.4'
Co Co 0.3494 0.9721 'International Tables Vol C Tables 4.2.6.8 and 6.1.1.4'
Pd Pd -0.9988 1.0072 'International Tables Vol C Tables 4.2.6.8 and 6.1.1.4'
Pt Pt -1.7033 8.3905 'International Tables Vol C Tables 4.2.6.8 and 6.1.1.4'
Ni Ni 0.3393 1.1124 'International Tables Vol C Tables 4.2.6.8 and 6.1.1.4'

loop_
_geom_angle_atom_site_label_1
_geom_angle_atom_site_label_2
_geom_angle_atom_site_label_3
_geom_angle
_geom_angle_site_symmetry_1
_geom_angle_site_symmetry_3
_geom_angle_publ_flag
N1 Ni1 N1 164.2(7) 4_465 3_665 ?
N1 Ni1 N1 88.92(10) 4_465 2_575 ?
N1 Ni1 N1 88.92(10) 3_665 2_575 ?
N1 Ni1 N1 88.92(10) 4_465 . ?
N1 Ni1 N1 88.92(10) 3_665 . ?
N1 Ni1 N1 164.2(7) 2_575 . ?
N1 Ni1 Cl1 97.9(4) 4_465 . ?
N1 Ni1 Cl1 97.9(4) 3_665 . ?
N1 Ni1 Cl1 97.9(4) 2_575 . ?
N1 Ni1 Cl1 97.9(4) . . ?
N1 Ni1 Co2 82.1(4) 4_465 . ?
N1 Ni1 Co2 82.1(4) 3_665 . ?
N1 Ni1 Co2 82.1(4) 2_575 . ?
N1 Ni1 Co2 82.1(4) . . ?
Cl1 Ni1 Co2 180.0 . . ?
N2 Co2 N2 89.20(7) . 3_665 ?
N2 Co2 N2 166.5(6) . 2_575 ?
N2 Co2 N2 89.20(7) 3_665 2_575 ?
N2 Co2 N2 89.20(7) . 4_465 ?
N2 Co2 N2 166.5(6) 3_665 4_465 ?
N2 Co2 N2 89.20(7) 2_575 4_465 ?
N2 Co2 Co3 96.8(3) . . ?
N2 Co2 Co3 96.8(3) 3_665 . ?
N2 Co2 Co3 96.8(3) 2_575 . ?
N2 Co2 Co3 96.8(3) 4_465 . ?
N2 Co2 Ni1 83.2(3) . . ?
N2 Co2 Ni1 83.2(3) 3_665 . ?
N2 Co2 Ni1 83.2(3) 2_575 . ?
N2 Co2 Ni1 83.2(3) 4_465 . ?
Co3 Co2 Ni1 180.0 . . ?
N1' Pd1 N1' 89.39(7) . 3_665 ?
N1' Pd1 N1' 168.2(7) 4_465 3_665 ?
N1' Pd1 N1' 168.2(7) . 2_575 ?
N1' Pd1 N1' 89.39(7) 4_465 2_575 ?
N1' Pd1 N1' 89.39(7) 3_665 2_575 ?
N1' Pd1 Pt1 84.1(3) . . ?
N1' Pd1 Pt1 84.1(3) 4_465 . ?
N1' Pd1 Pt1 84.1(3) 3_665 . ?
N1' Pd1 Pt1 84.1(3) 2_575 . ?
N1' Pd1 Cl2 95.9(3) . . ?
N1' Pd1 Cl2 95.9(3) 4_465 . ?
N1' Pd1 Cl2 95.9(3) 3_665 . ?
N1' Pd1 Cl2 95.9(3) 2_575 . ?
Pt1 Pd1 Cl2 180.0 . . ?
N2' Pt1 N2' 88.92(4) 2_575 4_465 ?
N2' Pt1 N2' 88.92(4) 2_575 3_665 ?
N2' Pt1 N2' 164.2(3) 4_465 3_665 ?
N2' Pt1 N2' 164.2(3) 2_575 . ?
N2' Pt1 N2' 88.92(4) 4_465 . ?
N2' Pt1 N2' 88.92(4) 3_665 . ?
N2' Pt1 Pd1 97.91(16) 2_575 . ?
N2' Pt1 Pd1 97.91(16) 4_465 . ?
N2' Pt1 Pd1 97.91(16) 3_665 . ?
N2' Pt1 Pd1 97.90(16) . . ?
N2' Pt1 Co3 82.09(16) 2_575 . ?
N2' Pt1 Co3 82.09(16) 4_465 . ?
N2' Pt1 Co3 82.09(16) 3_665 . ?
N2' Pt1 Co3 82.10(16) . . ?
Pd1 Pt1 Co3 180.0 . . ?
N3 Co3 N3 180.0 . 9_575 ?
N3 Co3 N3 90.0 . 11_465 ?
N3 Co3 N3 90.0 9_575 11_465 ?
N3 Co3 N3 90.0 . 3_665 ?
N3 Co3 N3 90.0 9_575 3_665 ?
N3 Co3 N3 180.0 11_465 3_665 ?
N3 Co3 Co2 90.0 . 9_575 ?
N3 Co3 Co2 90.0 9_575 9_575 ?
N3 Co3 Co2 90.0 11_465 9_575 ?
N3 Co3 Co2 90.0 3_665 9_575 ?
N3 Co3 Co2 90.0 . . ?
N3 Co3 Co2 90.0 9_575 . ?
N3 Co3 Co2 90.0 11_465 . ?
N3 Co3 Co2 90.0 3_665 . ?
Co2 Co3 Co2 180.0 9_575 . ?
N3 Co3 Pt1 90.0 . . ?
N3 Co3 Pt1 90.0 9_575 . ?
N3 Co3 Pt1 90.0 11_465 . ?
N3 Co3 Pt1 90.0 3_665 . ?
N3 Co3 Pt1 90.0 . 9_575 ?
N3 Co3 Pt1 90.0 9_575 9_575 ?
N3 Co3 Pt1 90.0 11_465 9_575 ?
N3 Co3 Pt1 90.0 3_665 9_575 ?
Co2 Co3 Pt1 0.0 9_575 9_575 ?
Co2 Co3 Pt1 180.0 . 9_575 ?
C6' N3 C6' 106.0(6) 10 . ?
C6 N3 C6 116.7(6) . 10 ?
C6' N3 Co3 122.3(3) 10 . ?
C6' N3 Co3 122.3(3) . . ?
C6 N3 Co3 117.7(3) . . ?
C6 N3 Co3 117.7(3) 10 . ?
C7' C8 C7' 109.1(8) 10 . ?
C7 C8 C7 119.4(8) 10 . ?
C1 N1 C5 119.2(13) . . ?
C1 N1 Ni1 115.9(12) . . ?
C5 N1 Ni1 124.3(8) . . ?
C5 N2 C6 123.7(6) . . ?
C5 N2 Co2 124.7(5) . . ?
C6 N2 Co2 111.1(5) . . ?
N1 C1 C2 122(2) . . ?
C3 C2 C1 120.5(19) . . ?
C4 C3 C2 118.0(15) . . ?
C3 C4 C5 120.7(9) . . ?
N1 C5 N2 116.2(7) . . ?
N1 C5 C4 119.3(7) . . ?
N2 C5 C4 124.2(6) . . ?
N2 C6 C7 123.8(6) . . ?
N2 C6 N3 118.0(5) . . ?
C7 C6 N3 118.2(6) . . ?
C6 C7 C8 117.0(7) . . ?
C5' N1' C1' 119.7(13) . . ?
C5' N1' Pd1 121.8(7) . . ?
C1' N1' Pd1 118.1(12) . . ?
C6' N2' Pt1 124.5(4) . . ?
C5' N2' Pt1 112.5(4) 4_465 . ?
C2' C1' N1' 125(2) . . ?
C1' C2' C3' 114(2) . . ?
C4' C3' C2' 121.7(14) . . ?
C3' C4' C5' 120.1(8) . . ?
N1' C5' N2' 116.5(6) . 3_665 ?
N1' C5' C4' 119.0(7) . . ?
N2' C5' C4' 124.5(5) 3_665 . ?
N3 C6' N2' 112.7(5) . . ?
N3 C6' C7' 122.6(6) . . ?
N2' C6' C7' 124.3(6) . . ?
N3 C6' C6' 37.0(3) . 10 ?
C8 C7' C6' 120.6(7) . . ?
C9 C9 C9 89.997(17) 3_665 11_466 ?
C9 C9 Cl3 67.1(3) 3_665 . ?
C9 C9 Cl3 67.1(3) 11_466 . ?
C9 C9 Cl3 67.1(3) 3_665 9_576 ?
C9 C9 Cl3 67.1(3) 11_466 9_576 ?
Cl3 C9 Cl3 113.3(10) . 9_576 ?
C9 C9 C9 45.00(6) 3_665 9_576 ?
C9 C9 C9 45.00(5) 11_466 9_576 ?
Cl3 C9 C9 56.6(5) . 9_576 ?
Cl3 C9 C9 56.6(5) 9_576 9_576 ?
C9 Cl3 C9 66.7(10) 3_665 11_466 ?
C9 Cl3 C9 45.8(6) 3_665 9_576 ?
C9 Cl3 C9 45.8(6) 11_466 9_576 ?
C9 Cl3 C9 45.8(6) 3_665 . ?
C9 Cl3 C9 45.8(6) 11_466 . ?
C9 Cl3 C9 66.7(10) 9_576 . ?

loop_
_geom_bond_atom_site_label_1
_geom_bond_atom_site_label_2
_geom_bond_distance
_geom_bond_site_symmetry_2
_geom_bond_publ_flag
Ni1 N1 2.095(12) 4_465 ?
Ni1 N1 2.095(12) 3_665 ?
Ni1 N1 2.095(12) 2_575 ?
Ni1 N1 2.095(12) . ?
Ni1 Cl1 2.277(14) . ?
Ni1 Co2 2.731(13) . ?
Co2 N2 1.981(5) . ?
Co2 N2 1.981(5) 3_665 ?
Co2 N2 1.981(5) 2_575 ?
Co2 N2 1.981(5) 4_465 ?
Co2 Co3 2.105(9) . ?
Pd1 N1' 2.095(11) . ?
Pd1 N1' 2.095(11) 4_465 ?
Pd1 N1' 2.095(11) 3_665 ?
Pd1 N1' 2.095(11) 2_575 ?
Pd1 Pt1 2.175(7) . ?
Pd1 Cl2 2.905(12) . ?
Pt1 N2' 1.972(5) 2_575 ?
Pt1 N2' 1.972(5) 4_465 ?
Pt1 N2' 1.972(5) 3_665 ?
Pt1 N2' 1.972(5) . ?
Pt1 Co3 2.376(3) . ?
Co3 N3 1.944(3) . ?
Co3 N3 1.944(3) 9_575 ?
Co3 N3 1.944(3) 11_465 ?
Co3 N3 1.944(3) 3_665 ?
N3 C6' 1.277(6) 10 ?
N3 C6' 1.277(6) . ?
N3 C6 1.467(7) . ?
N3 C6 1.467(7) 10 ?
C8 C7' 1.296(9) 10 ?
C8 C7' 1.296(9) . ?
C8 C7 1.461(9) 10 ?
C8 C7 1.461(9) . ?
N1 C1 1.32(3) . ?
N1 C5 1.353(13) . ?
N2 C5 1.364(7) . ?
N2 C6 1.369(8) . ?
C1 C2 1.36(3) . ?
C2 C3 1.36(3) . ?
C3 C4 1.338(17) . ?
C4 C5 1.412(9) . ?
C6 C7 1.399(12) . ?
N1' C5' 1.366(12) . ?
N1' C1' 1.41(3) . ?
N2' C6' 1.376(8) . ?
N2' C5' 1.375(7) 4_465 ?
C1' C2' 1.34(3) . ?
C2' C3' 1.47(3) . ?
C3' C4' 1.382(16) . ?
C4' C5' 1.404(9) . ?
C6' C7' 1.408(11) . ?
C6' C6' 2.040(12) 10 ?
C9 C9 1.35(2) 3_665 ?
C9 C9 1.35(2) 11_466 ?
C9 Cl3 1.740(7) . ?
C9 Cl3 1.740(7) 9_576 ?
C9 C9 1.91(3) 9_576 ?
